data_4034857
loop_
_publ_author_name
'G\/lodek, Marta'
'Makal, Anna'
'Pla\.zuk, Damian'

_publ_section_title
;
 Functionalization of the &quot;Bay Region&quot; of Perylene in Reaction
 with 1-Arylalk-2-yn-1-ones Catalyzed by Trifluoromethanesulfonic Acid:
 One-Step Approach to 1-Acyl-2-alkylbenzo[ ghi]perylenes.
;
_journal_issue 22
_journal_name_full 'The Journal of organic chemistry'
_journal_page_first 14165
_journal_page_last 14174
_journal_paper_doi 10.1021/acs.joc.8b02280
_journal_volume 83
_journal_year 2018
_chemical_formula_moiety 'C44 H24 O, 0.25(C7 H8 O), 0.5(C3.25 H4 O0.5)'
_chemical_formula_sum 'C47.38 H28 O1.5'
_chemical_formula_weight 621.20
_space_group_crystal_system triclinic
_space_group_IT_number 2
_space_group_name_Hall '-P 1'
_space_group_name_H-M_alt 'P -1'
_atom_sites_solution_hydrogens geom
_audit_creation_date 2017-09-18
_audit_creation_method
;
Olex2 1.2
(compiled Aug 10 2017 17:44:14 for OlexSys, GUI svn.r5381)
;
_cell_angle_alpha 94.683(14)
_cell_angle_beta 107.646(17)
_cell_angle_gamma 90.179(10)
_cell_formula_units_Z 4
_cell_length_a 12.6920(18)
_cell_length_b 12.8497(14)
_cell_length_c 19.663(5)
_cell_measurement_reflns_used 1010
_cell_measurement_temperature 100.30(10)
_cell_measurement_theta_max 46.0940
_cell_measurement_theta_min 2.3900
_cell_volume 3044.4(10)
_computing_molecular_graphics 'Olex2 (Dolomanov et al., 2009)'
_computing_publication_material 'Olex2 (Dolomanov et al., 2009)'
_computing_structure_refinement 'ShelXL (Sheldrick, 2015)'
_computing_structure_solution
;
Superflip (Palatinus & Chapuis, 2007;Palatinus & van der Lee, 2008;
Palatinus et al., 2012)
;
_diffrn_ambient_environment air
_diffrn_ambient_temperature 100.30(10)
_diffrn_detector 'CCD plate'
_diffrn_detector_area_resol_mean 5.2195
_diffrn_detector_type Atlas
_diffrn_measured_fraction_theta_full 0.407
_diffrn_measured_fraction_theta_max 0.838
_diffrn_measurement_details
;
List of Runs (angles in degrees, time in seconds):

  # Type    Start    End  Width  t~exp~   \w     \q     \k     \f   Frames
--------------------------------------------------------------------------
  1  \w      2.00  28.00   1.00   15.00    --    0.00 -99.00 -90.00   26
  2  \w      5.00  50.00   1.00   15.00    --    0.00 -99.00 -60.00   45
  3  \w    -19.00  45.00   1.00   15.00    --    0.00  57.00  90.00   64
  4  \w     57.00  92.00   1.00   15.00    --    0.00  57.00  90.00   35
  5  \w     11.00  50.00   1.00   15.00    --    0.00 -99.00 120.00   39
  6  \w    -82.00 -45.00   1.00   50.00    --  -60.50 125.00-150.00   37
  7  \w   -142.00 -93.00   1.00   50.00    --  -60.50 -94.00 150.00   49
  8  \w   -138.00 -33.00   1.00   50.00    --  -60.50 -61.00  60.00  105
  9  \w   -136.00 -75.00   1.00   50.00    --  -60.50-125.00 120.00   61
 10  \w    -30.00  58.00   1.00   50.00    --   60.50 -45.00 -30.00   88
 11  \w    117.00 146.00   1.00   50.00    --   60.50 125.00 -90.00   29
 12  \w     79.00 157.00   1.00   50.00    --   60.50 154.00 -52.00   78
 13  \w     18.00  68.00   1.00   50.00    --   60.50 -94.00 -30.00   50
;
_diffrn_measurement_device 'four-circle diffractometer'
_diffrn_measurement_device_type 'SuperNova, Dual, Cu at zero, Atlas'
_diffrn_measurement_method '\w scans'
_diffrn_orient_matrix_type 'CrysAlisPro convention (1999,Acta A55,543-557)'
_diffrn_orient_matrix_UB_11 -0.0440351000
_diffrn_orient_matrix_UB_12 -0.0960726000
_diffrn_orient_matrix_UB_13 0.0261173000
_diffrn_orient_matrix_UB_21 -0.0427393000
_diffrn_orient_matrix_UB_22 -0.0496083000
_diffrn_orient_matrix_UB_23 -0.0777405000
_diffrn_orient_matrix_UB_31 0.1116787000
_diffrn_orient_matrix_UB_32 -0.0528376000
_diffrn_orient_matrix_UB_33 0.0092104000
_diffrn_radiation_monochromator mirror
_diffrn_radiation_probe x-ray
_diffrn_radiation_type CuK\a
_diffrn_radiation_wavelength 1.54184
_diffrn_reflns_av_R_equivalents 0.0563
_diffrn_reflns_av_unetI/netI 0.1470
_diffrn_reflns_Laue_measured_fraction_full 0.407
_diffrn_reflns_Laue_measured_fraction_max 0.838
_diffrn_reflns_limit_h_max 11
_diffrn_reflns_limit_h_min -9
_diffrn_reflns_limit_k_max 11
_diffrn_reflns_limit_k_min -12
_diffrn_reflns_limit_l_max 18
_diffrn_reflns_limit_l_min -16
_diffrn_reflns_number 7026
_diffrn_reflns_point_group_measured_fraction_full 0.407
_diffrn_reflns_point_group_measured_fraction_max 0.838
_diffrn_reflns_theta_full 67.684
_diffrn_reflns_theta_max 46.743
_diffrn_reflns_theta_min 2.367
_diffrn_source 'micro-focus sealed X-ray tube'
_diffrn_source_type 'SuperNova (Cu) X-ray Source'
_exptl_absorpt_coefficient_mu 0.622
_exptl_absorpt_correction_T_max 1.00000
_exptl_absorpt_correction_T_min 0.74919
_exptl_absorpt_correction_type multi-scan
_exptl_absorpt_process_details
;
CrysAlisPro 1.171.38.41 (Rigaku Oxford Diffraction, 2015)
Empirical absorption correction using spherical harmonics,
 implemented in SCALE3 ABSPACK scaling algorithm.
;
_exptl_crystal_colour 'clear orange'
_exptl_crystal_colour_lustre clear
_exptl_crystal_colour_primary orange
_exptl_crystal_density_diffrn 1.355
_exptl_crystal_description plate
_exptl_crystal_F_000 1297
_exptl_crystal_size_max 0.11
_exptl_crystal_size_mid 0.09
_exptl_crystal_size_min 0.02
_refine_diff_density_max 0.409
_refine_diff_density_min -0.263
_refine_diff_density_rms 0.066
_refine_ls_extinction_method none
_refine_ls_goodness_of_fit_ref 1.027
_refine_ls_hydrogen_treatment constr
_refine_ls_matrix_type full
_refine_ls_number_parameters 935
_refine_ls_number_reflns 4494
_refine_ls_number_restraints 1166
_refine_ls_restrained_S_all 0.918
_refine_ls_R_factor_all 0.2153
_refine_ls_R_factor_gt 0.1121
_refine_ls_shift/su_max 0.000
_refine_ls_shift/su_mean 0.000
_refine_ls_structure_factor_coef Fsqd
_refine_ls_weighting_details
;
 w=1/[\s^2^(Fo^2^)+(0.1638P)^2^+2.2163P]
 where P=(Fo^2^+2Fc^2^)/3
;
_refine_ls_weighting_scheme calc
_refine_ls_wR_factor_gt 0.2665
_refine_ls_wR_factor_ref 0.3595
_reflns_Friedel_coverage 0.000
_reflns_number_gt 1774
_reflns_number_total 4494
_reflns_threshold_expression 'I > 2\s(I)'
_cod_data_source_file jo8b02280_si_003.cif
_cod_data_source_block sortav
_cod_original_cell_volume 3044.5(10)
_cod_original_formula_sum 'C47.38 H28 O1.50'
_cod_database_code 4034857
_shelxl_version_number 2013-2
_shelx_space_group_comment
;
The symmetry employed for this shelxl refinement is uniquely defined
by the following loop, which should always be used as a source of
symmetry information in preference to the above space-group names.
They are only intended as comments.
;
_reflns_odcompleteness_completeness 36.11
_reflns_odcompleteness_iscentric 1
_reflns_odcompleteness_theta 74.33
_olex2_refinement_description
;
1. Fixed Uiso
 At 1.2 times of:
  All C(H) groups
 At 1.5 times of:
  All C(H,H,H) groups
2. Restrained distances
 O4-C101 = O3-C107
 1.4 with sigma of 0.02
 O4-C201 = O4-C207
 1.4 with sigma of 0.02
3. Uiso/Uaniso restraints and constraints
C101 \\sim C102 \\sim C103 \\sim C104 \\sim C105 \\sim C106 \\sim C107 \\sim O3
\\sim C201 \\sim C202 \\sim C203 \\sim C204 \\sim C205 \\sim C206 \\sim O4
\\sim C207: within 1.7A with sigma of 0.02 and sigma for terminal atoms of 0.05
Uanis(C4) \\sim Ueq: with sigma of 0.01 and sigma for terminal atoms of 0.02
4. Rigid body (RIGU) restrains
 C51, C52, H52, C53, H53, C54, C55, C56, H56, C57, H57, C58, H58, C59, C60,
 H60, C61, H61, C62, H62, C63, C64, C65, H65, C66, H66, C67, H67, C68, C69, C70,
  C71, C72, C73, C74, C75, H75, C76, H76, C77, C78, H78, C79, H79, C80, H80,
 C81, C82, C83, H83, C84, H84, C85, H85, C86, C87, H87, C88, H88, C89, C90, C91,
  C92, C93, C94, H94A, H94B, H94C, O2
 with sigma for 1-2 distances of 0.001 and sigma for 1-3 distances of 0.001
 C1, C2, H2, C3, H3, C4, C5, C6, H6, C7, H7, C8, H8, C9, C10, H10, C11, H11,
 C12, H12, C13, C14, C15, H15, C16, H16, C17, H17, C18, C19, C20, C21, C22, C23,
  C24, C25, H25, C26, H26, C27, C28, H28, C29, H29, C30, H30, C31, C32, C33,
 H33, C34, H34, C35, H35, C36, C37, H37, C38, H38, C39, C40, C41, C42, C43, C44,
  H44A, H44B, H44C, O1
 with sigma for 1-2 distances of 0.001 and sigma for 1-3 distances of 0.001
5. Same fragment restrains
{C1, C2, C3, C4, C5, C6, C7, C8, C9, C10, C11, C12, C13, C14, C15, C16, C17,
C18, C19, C20, C21, C22, C23, C24, C25, C26, C27, C28, C29, C30, C31, C32, C33,
C34, C35, C36, C37, C38, C39, C40, C41, C42, C43, C44, O1} sigma for 1-2: 0.02,
1-3: 0.04
as
{C51, C52, C53, C54, C55, C56, C57, C58, C59, C60, C61, C62, C63, C64, C65,
C66, C67, C68, C69, C70, C71, C72, C73, C74, C75, C76, C77, C78, C79, C80, C81,
C82, C83, C84, C85, C86, C87, C88, C89, C90, C91, C92, C93, C94, O2}
6. Others
 Fixed Sof: C101(0.5) C102(0.5) H102(0.5) C103(0.5) H103(0.5) C104(0.5)
 H104(0.5) C105(0.5) H105(0.5) C106(0.5) H106(0.5) C107(0.5) H10A(0.5)
 H10B(0.5) H10C(0.5) O3(0.5) C201(0.5) C202(0.5) H202(0.5) C203(0.5) H203(0.5)
 C204(0.5) H204(0.5) C205(0.5) H205(0.5) C206(0.25) H206(0.5) O4(0.5) C207(0.5)
 H20A(0.5) H20B(0.5) H20C(0.5)
7.a Aromatic/amide H refined with riding coordinates:
 C2(H2), C3(H3), C6(H6), C7(H7), C8(H8), C10(H10), C11(H11), C12(H12),
 C15(H15), C16(H16), C17(H17), C25(H25), C26(H26), C28(H28), C29(H29), C30(H30),
  C33(H33), C34(H34), C35(H35), C37(H37), C38(H38), C52(H52), C53(H53),
 C56(H56), C57(H57), C58(H58), C60(H60), C61(H61), C62(H62), C65(H65), C66(H66),
  C67(H67), C75(H75), C76(H76), C78(H78), C79(H79), C80(H80), C83(H83),
 C84(H84), C85(H85), C87(H87), C88(H88), C102(H102), C103(H103), C104(H104),
 C105(H105), C106(H106), C202(H202), C203(H203), C204(H204), C205(H205),
 C206(H206)
7.b Fitted hexagon refined as free rotating group:
 C101(C102,C103,C104,C105,C106), C201(C202,C203,C204,C205,C206)
7.c Idealised Me refined as rotating group:
 C44(H44A,H44B,H44C), C94(H94A,H94B,H94C), C107(H10A,H10B,H10C), C207(H20A,
 H20B,H20C)
;
_olex2_exptl_crystal_mounting_method oil
_olex2_submission_special_instructions 'No special instructions were received'

loop_
_space_group_symop_operation_xyz
'x, y, z'
'-x, -y, -z'

loop_
_atom_site_label
_atom_site_type_symbol
_atom_site_fract_x
_atom_site_fract_y
_atom_site_fract_z
_atom_site_U_iso_or_equiv
_atom_site_adp_type
_atom_site_occupancy
_atom_site_site_symmetry_order
_atom_site_calc_flag
_atom_site_refinement_flags_posn
_atom_site_refinement_flags_adp
_atom_site_refinement_flags_occupancy
_atom_site_disorder_assembly
_atom_site_disorder_group
C1 C 0.7590(8) 0.7447(8) 0.5495(6) 0.039(2) Uani 1 1 d D U . . .
C2 C 0.8094(8) 0.6640(8) 0.5210(6) 0.048(3) Uani 1 1 d D U . . .
H2 H 0.7804 0.6407 0.4728 0.058 Uiso 1 1 calc R U . . .
C3 C 0.9027(8) 0.6172(8) 0.5634(6) 0.041(3) Uani 1 1 d D U . . .
H3 H 0.9341 0.5631 0.5425 0.049 Uiso 1 1 calc R U . . .
C4 C 0.9491(8) 0.6478(7) 0.6335(6) 0.036(2) Uani 1 1 d D U . . .
C5 C 1.0501(9) 0.5991(8) 0.6793(6) 0.046(3) Uani 1 1 d D U . . .
C6 C 1.1025(9) 0.5242(8) 0.6476(7) 0.048(3) Uani 1 1 d D U . . .
H6 H 1.0760 0.5059 0.5985 0.058 Uiso 1 1 calc R U . . .
C7 C 1.1953(8) 0.4761(8) 0.6896(6) 0.045(3) Uani 1 1 d D U . . .
H7 H 1.2302 0.4260 0.6679 0.054 Uiso 1 1 calc R U . . .
C8 C 1.2357(9) 0.5008(9) 0.7613(6) 0.054(3) Uani 1 1 d D U . . .
H8 H 1.2966 0.4665 0.7883 0.065 Uiso 1 1 calc R U . . .
C9 C 1.1858(9) 0.5783(8) 0.7951(6) 0.047(3) Uani 1 1 d D U . . .
C10 C 1.2268(10) 0.6074(9) 0.8688(7) 0.056(3) Uani 1 1 d D U . . .
H10 H 1.2888 0.5756 0.8968 0.068 Uiso 1 1 calc R U . . .
C11 C 1.1757(10) 0.6824(9) 0.8992(7) 0.063(3) Uani 1 1 d D U . . .
H11 H 1.2040 0.7010 0.9481 0.076 Uiso 1 1 calc R U . . .
C12 C 1.0818(9) 0.7327(9) 0.8595(6) 0.058(3) Uani 1 1 d D U . . .
H12 H 1.0487 0.7831 0.8823 0.070 Uiso 1 1 calc R U . . .
C13 C 1.0383(9) 0.7070(8) 0.7859(6) 0.046(3) Uani 1 1 d D U . . .
C14 C 0.9391(9) 0.7581(8) 0.7420(6) 0.048(3) Uani 1 1 d D U . . .
C15 C 0.8911(9) 0.8357(8) 0.7721(7) 0.055(3) Uani 1 1 d D U . . .
H15 H 0.9220 0.8574 0.8204 0.066 Uiso 1 1 calc R U . . .
C16 C 0.7967(10) 0.8838(9) 0.7323(7) 0.060(3) Uani 1 1 d D U . . .
H16 H 0.7645 0.9356 0.7545 0.072 Uiso 1 1 calc R U . . .
C17 C 0.7511(9) 0.8546(8) 0.6602(7) 0.054(3) Uani 1 1 d D U . . .
H17 H 0.6868 0.8854 0.6343 0.065 Uiso 1 1 calc R U . . .
C18 C 0.8021(9) 0.7772(8) 0.6249(6) 0.044(3) Uani 1 1 d D U . . .
C19 C 0.8984(8) 0.7280(8) 0.6668(6) 0.041(2) Uani 1 1 d D U . . .
C20 C 1.0902(8) 0.6290(7) 0.7533(6) 0.040(2) Uani 1 1 d D U . . .
C21 C 0.6608(9) 0.7880(8) 0.5001(6) 0.048(2) Uani 1 1 d D U . . .
C22 C 0.6321(9) 0.7544(8) 0.4198(6) 0.046(2) Uani 1 1 d D U . . .
C23 C 0.6835(9) 0.8019(8) 0.3782(6) 0.043(3) Uani 1 1 d D U . . .
C24 C 0.6526(8) 0.7758(8) 0.3038(6) 0.039(2) Uani 1 1 d D U . . .
C25 C 0.7050(9) 0.8199(8) 0.2582(6) 0.044(3) Uani 1 1 d D U . . .
H25 H 0.7617 0.8698 0.2777 0.053 Uiso 1 1 calc R U . . .
C26 C 0.6747(9) 0.7911(8) 0.1869(6) 0.049(3) Uani 1 1 d D U . . .
H26 H 0.7102 0.8230 0.1587 0.059 Uiso 1 1 calc R U . . .
C27 C 0.5913(9) 0.7146(8) 0.1541(7) 0.048(3) Uani 1 1 d D U . . .
C28 C 0.5621(9) 0.6861(9) 0.0799(6) 0.055(3) Uani 1 1 d D U . . .
H28 H 0.5985 0.7154 0.0513 0.065 Uiso 1 1 calc R U . . .
C29 C 0.4781(9) 0.6137(9) 0.0519(7) 0.056(3) Uani 1 1 d D U . . .
H29 H 0.4563 0.5972 0.0026 0.067 Uiso 1 1 calc R U . . .
C30 C 0.4228(9) 0.5630(9) 0.0905(6) 0.054(3) Uani 1 1 d D U . . .
H30 H 0.3677 0.5128 0.0678 0.065 Uiso 1 1 calc R U . . .
C31 C 0.4511(8) 0.5885(8) 0.1648(6) 0.042(2) Uani 1 1 d D U . . .
C32 C 0.3975(8) 0.5394(8) 0.2103(6) 0.045(2) Uani 1 1 d D U . . .
C33 C 0.3141(9) 0.4622(9) 0.1827(7) 0.062(3) Uani 1 1 d D U . . .
H33 H 0.2910 0.4409 0.1340 0.075 Uiso 1 1 calc R U . . .
C34 C 0.2666(10) 0.4179(9) 0.2282(7) 0.058(3) Uani 1 1 d D U . . .
H34 H 0.2105 0.3674 0.2092 0.070 Uiso 1 1 calc R U . . .
C35 C 0.2986(9) 0.4453(8) 0.2996(7) 0.053(3) Uani 1 1 d D U . . .
H35 H 0.2653 0.4114 0.3281 0.063 Uiso 1 1 calc R U . . .
C36 C 0.3804(9) 0.5229(8) 0.3320(7) 0.051(3) Uani 1 1 d D U . . .
C37 C 0.4131(9) 0.5546(8) 0.4060(6) 0.050(3) Uani 1 1 d D U . . .
H37 H 0.3789 0.5245 0.4356 0.060 Uiso 1 1 calc R U . . .
C38 C 0.4937(9) 0.6285(8) 0.4339(7) 0.047(3) Uani 1 1 d D U . . .
H38 H 0.5155 0.6474 0.4829 0.056 Uiso 1 1 calc R U . . .
C39 C 0.5465(9) 0.6785(8) 0.3905(6) 0.043(2) Uani 1 1 d D U . . .
C40 C 0.5128(8) 0.6503(7) 0.3165(6) 0.038(2) Uani 1 1 d D U . . .
C41 C 0.5687(8) 0.6970(7) 0.2726(6) 0.037(2) Uani 1 1 d D U . . .
C42 C 0.5353(8) 0.6679(7) 0.1963(6) 0.039(2) Uani 1 1 d D U . . .
C43 C 0.4303(8) 0.5697(7) 0.2852(6) 0.040(2) Uani 1 1 d D U . . .
C44 C 0.7735(9) 0.8853(8) 0.4116(7) 0.056(3) Uani 1 1 d D U . . .
H44A H 0.7545 0.9480 0.3877 0.084 Uiso 1 1 calc GR U . . .
H44B H 0.8425 0.8611 0.4068 0.084 Uiso 1 1 calc GR U . . .
H44C H 0.7803 0.8996 0.4615 0.084 Uiso 1 1 calc GR U . . .
O1 O 0.6046(7) 0.8563(6) 0.5187(5) 0.067(3) Uani 1 1 d D U . . .
C51 C 0.2124(8) 0.7557(8) 0.4504(6) 0.039(2) Uani 1 1 d D U . . .
C52 C 0.2877(8) 0.8374(8) 0.4800(6) 0.042(3) Uani 1 1 d D U . . .
H52 H 0.3023 0.8609 0.5280 0.050 Uiso 1 1 calc R U . . .
C53 C 0.3417(9) 0.8846(8) 0.4380(6) 0.044(3) Uani 1 1 d D U . . .
H53 H 0.3917 0.9396 0.4594 0.053 Uiso 1 1 calc R U . . .
C54 C 0.3257(8) 0.8549(7) 0.3678(6) 0.036(2) Uani 1 1 d D U . . .
C55 C 0.3884(8) 0.9031(7) 0.3243(6) 0.033(2) Uani 1 1 d D U . . .
C56 C 0.4694(8) 0.9794(8) 0.3573(6) 0.044(3) Uani 1 1 d D U . . .
H56 H 0.4861 0.9983 0.4062 0.053 Uiso 1 1 calc R U . . .
C57 C 0.5256(9) 1.0277(8) 0.3171(7) 0.047(3) Uani 1 1 d D U . . .
H57 H 0.5813 1.0773 0.3399 0.056 Uiso 1 1 calc R U . . .
C58 C 0.5010(8) 1.0043(8) 0.2461(6) 0.044(3) Uani 1 1 d D U . . .
H58 H 0.5377 1.0393 0.2199 0.053 Uiso 1 1 calc R U . . .
C59 C 0.4195(9) 0.9264(8) 0.2111(6) 0.041(2) Uani 1 1 d D U . . .
C60 C 0.3930(9) 0.8986(8) 0.1381(6) 0.051(3) Uani 1 1 d D U . . .
H60 H 0.4296 0.9321 0.1112 0.061 Uiso 1 1 calc R U . . .
C61 C 0.3157(9) 0.8242(9) 0.1054(7) 0.053(3) Uani 1 1 d D U . . .
H61 H 0.3006 0.8067 0.0565 0.063 Uiso 1 1 calc R U . . .
C62 C 0.2570(9) 0.7724(9) 0.1434(6) 0.053(3) Uani 1 1 d D U . . .
H62 H 0.2015 0.7234 0.1192 0.064 Uiso 1 1 calc R U . . .
C63 C 0.2819(8) 0.7943(7) 0.2174(6) 0.036(2) Uani 1 1 d D U . . .
C64 C 0.2217(8) 0.7426(8) 0.2591(6) 0.039(2) Uani 1 1 d D U . . .
C65 C 0.1448(9) 0.6645(8) 0.2286(7) 0.051(3) Uani 1 1 d D U . . .
H65 H 0.1310 0.6433 0.1803 0.061 Uiso 1 1 calc R U . . .
C66 C 0.0865(10) 0.6156(9) 0.2667(7) 0.058(3) Uani 1 1 d D U . . .
H66 H 0.0323 0.5649 0.2433 0.069 Uiso 1 1 calc R U . . .
C67 C 0.1084(9) 0.6417(8) 0.3396(6) 0.051(3) Uani 1 1 d D U . . .
H67 H 0.0723 0.6056 0.3655 0.061 Uiso 1 1 calc R U . . .
C68 C 0.1860(8) 0.7236(8) 0.3746(6) 0.037(2) Uani 1 1 d D U . . .
C69 C 0.2447(8) 0.7727(7) 0.3346(6) 0.036(2) Uani 1 1 d D U . . .
C70 C 0.3617(8) 0.8746(8) 0.2508(6) 0.040(2) Uani 1 1 d D U . . .
C71 C 0.1604(9) 0.7061(8) 0.4978(6) 0.0416(19) Uani 1 1 d D U . . .
C72 C 0.2013(8) 0.7412(8) 0.5786(6) 0.0422(19) Uani 1 1 d D U . . .
C73 C 0.2917(9) 0.6945(8) 0.6206(6) 0.044(3) Uani 1 1 d D U . . .
C74 C 0.3309(8) 0.7242(7) 0.6949(6) 0.039(2) Uani 1 1 d D U . . .
C75 C 0.4270(9) 0.6816(8) 0.7427(6) 0.047(3) Uani 1 1 d D U . . .
H75 H 0.4652 0.6309 0.7242 0.056 Uiso 1 1 calc R U . . .
C76 C 0.4645(10) 0.7122(9) 0.8142(7) 0.057(3) Uani 1 1 d D U . . .
H76 H 0.5270 0.6820 0.8430 0.069 Uiso 1 1 calc R U . . .
C77 C 0.4094(9) 0.7896(8) 0.8455(7) 0.050(3) Uani 1 1 d D U . . .
C78 C 0.4522(9) 0.8250(9) 0.9198(7) 0.055(3) Uani 1 1 d D U . . .
H78 H 0.5154 0.7973 0.9497 0.066 Uiso 1 1 calc R U . . .
C79 C 0.3955(9) 0.9011(9) 0.9443(7) 0.063(3) Uani 1 1 d D U . . .
H79 H 0.4228 0.9243 0.9926 0.075 Uiso 1 1 calc R U . . .
C80 C 0.3023(9) 0.9470(9) 0.9051(7) 0.057(3) Uani 1 1 d D U . . .
H80 H 0.2682 0.9984 0.9264 0.069 Uiso 1 1 calc R U . . .
C81 C 0.2589(9) 0.9146(8) 0.8315(6) 0.046(3) Uani 1 1 d D U . . .
C82 C 0.1605(9) 0.9606(8) 0.7859(6) 0.047(3) Uani 1 1 d D U . . .
C83 C 0.1002(9) 1.0363(8) 0.8103(7) 0.054(3) Uani 1 1 d D U . . .
H83 H 0.1200 1.0563 0.8591 0.065 Uiso 1 1 calc R U . . .
C84 C 0.0137(9) 1.0825(9) 0.7660(7) 0.057(3) Uani 1 1 d D U . . .
H84 H -0.0217 1.1353 0.7850 0.069 Uiso 1 1 calc R U . . .
C85 C -0.0232(9) 1.0539(8) 0.6941(7) 0.051(3) Uani 1 1 d D U . . .
H85 H -0.0838 1.0862 0.6651 0.062 Uiso 1 1 calc R U . . .
C86 C 0.0309(9) 0.9748(8) 0.6639(6) 0.046(3) Uani 1 1 d D U . . .
C87 C -0.0041(9) 0.9434(8) 0.5894(6) 0.046(3) Uani 1 1 d D U . . .
H87 H -0.0642 0.9747 0.5590 0.055 Uiso 1 1 calc R U . . .
C88 C 0.0493(8) 0.8687(7) 0.5630(6) 0.040(3) Uani 1 1 d D U . . .
H88 H 0.0250 0.8490 0.5141 0.048 Uiso 1 1 calc R U . . .
C89 C 0.1422(8) 0.8179(7) 0.6067(6) 0.038(2) Uani 1 1 d D U . . .
C90 C 0.1802(8) 0.8503(7) 0.6804(6) 0.036(2) Uani 1 1 d D U . . .
C91 C 0.2755(8) 0.8020(7) 0.7258(6) 0.036(2) Uani 1 1 d D U . . .
C92 C 0.3140(9) 0.8347(8) 0.8017(6) 0.046(3) Uani 1 1 d D U . . .
C93 C 0.1237(8) 0.9293(7) 0.7111(6) 0.037(2) Uani 1 1 d D U . . .
C94 C 0.3535(9) 0.6116(9) 0.5896(7) 0.061(4) Uani 1 1 d D U . . .
H94A H 0.3141 0.5939 0.5400 0.092 Uiso 1 1 calc GR U . . .
H94B H 0.3593 0.5504 0.6153 0.092 Uiso 1 1 calc GR U . . .
H94C H 0.4263 0.6381 0.5940 0.092 Uiso 1 1 calc GR U . . .
O2 O 0.0838(6) 0.6401(6) 0.4801(5) 0.064(2) Uani 1 1 d D U . . .
C101 C 0.8660(15) 0.7800(15) 1.0045(14) 0.106(7) Uani 0.5 1 d D U P A -1
C102 C 0.8048(13) 0.8423(18) 0.9529(14) 0.104(9) Uani 0.5 1 d G U P A -1
H102 H 0.7319 0.8232 0.9272 0.125 Uiso 0.5 1 calc R . P A -1
C103 C 0.8524(18) 0.9331(17) 0.9398(12) 0.093(9) Uani 0.5 1 d G U P A -1
H103 H 0.8114 0.9748 0.9053 0.112 Uiso 0.5 1 calc R . P A -1
C104 C 0.9612(18) 0.9616(13) 0.9782(12) 0.096(9) Uani 0.5 1 d G U P A -1
H104 H 0.9930 1.0223 0.9694 0.115 Uiso 0.5 1 calc R . P A -1
C105 C 1.0224(13) 0.8993(15) 1.0298(11) 0.081(8) Uani 0.5 1 d G U P A -1
H105 H 1.0953 0.9183 1.0555 0.097 Uiso 0.5 1 calc R . P A -1
C106 C 0.9748(15) 0.8085(15) 1.0429(11) 0.088(8) Uani 0.5 1 d G U P A -1
H106 H 1.0158 0.7668 1.0774 0.105 Uiso 0.5 1 calc R . P A -1
C107 C 0.841(4) 0.646(3) 1.071(2) 0.126(13) Uani 0.5 1 d D U P A -1
H10A H 0.8680 0.5815 1.0550 0.189 Uiso 0.5 1 calc GR . P A -1
H10B H 0.7844 0.6319 1.0918 0.189 Uiso 0.5 1 calc GR . P A -1
H10C H 0.9011 0.6852 1.1053 0.189 Uiso 0.5 1 calc GR . P A -1
O3 O 0.797(2) 0.706(2) 1.0106(18) 0.122(7) Uani 0.5 1 d D U P A -1
C201 C 0.840(2) 0.7291(17) 1.0028(19) 0.110(8) Uani 0.5 1 d D U P B -2
C202 C 0.853(2) 0.675(2) 1.0630(17) 0.120(9) Uani 0.5 1 d G U P B -2
H202 H 0.8197 0.6984 1.0972 0.144 Uiso 0.5 1 calc R . P B -2
C203 C 0.916(2) 0.5860(19) 1.0722(13) 0.103(9) Uani 0.5 1 d G U P B -2
H203 H 0.9249 0.5498 1.1125 0.124 Uiso 0.5 1 calc R . P B -2
C204 C 0.9664(15) 0.5511(13) 1.0211(15) 0.096(9) Uani 0.5 1 d G U P B -2
H204 H 1.0085 0.4915 1.0272 0.116 Uiso 0.5 1 calc R . P B -2
C205 C 0.9535(17) 0.605(2) 0.9608(13) 0.087(8) Uani 0.5 1 d G U P B -2
H205 H 0.9870 0.5817 0.9266 0.104 Uiso 0.5 1 calc R . P B -2
C206 C 0.890(2) 0.694(2) 0.9516(14) 0.081(9) Uani 0.25 1 d G U P B -2
H206 H 0.8819 0.7303 0.9113 0.097 Uiso 0.5 1 calc R . P B -2
O4 O 0.7676(16) 0.8130(16) 0.9970(14) 0.108(7) Uani 0.5 1 d D U P B -2
C207 C 0.757(3) 0.863(2) 0.9333(17) 0.086(10) Uani 0.5 1 d D U P B -2
H20A H 0.7358 0.8122 0.8927 0.129 Uiso 0.5 1 calc GR . P B -2
H20B H 0.8263 0.8960 0.9363 0.129 Uiso 0.5 1 calc GR . P B -2
H20C H 0.7013 0.9149 0.9282 0.129 Uiso 0.5 1 calc GR . P B -2

loop_
_atom_site_aniso_label
_atom_site_aniso_U_11
_atom_site_aniso_U_22
_atom_site_aniso_U_33
_atom_site_aniso_U_23
_atom_site_aniso_U_13
_atom_site_aniso_U_12
C1 0.047(4) 0.017(4) 0.054(3) 0.006(2) 0.015(2) -0.008(3)
C2 0.056(4) 0.030(5) 0.054(3) 0.001(3) 0.010(3) 0.003(4)
C3 0.048(4) 0.020(4) 0.053(3) 0.004(2) 0.013(2) -0.006(4)
C4 0.044(3) 0.012(4) 0.051(3) 0.006(2) 0.014(2) -0.011(3)
C5 0.053(4) 0.024(4) 0.055(3) 0.003(2) 0.010(2) -0.002(4)
C6 0.054(4) 0.028(5) 0.058(3) 0.001(3) 0.010(3) 0.000(4)
C7 0.049(4) 0.021(4) 0.060(4) 0.004(3) 0.009(3) -0.007(4)
C8 0.060(5) 0.034(5) 0.061(4) 0.002(3) 0.007(3) 0.003(4)
C9 0.055(4) 0.024(5) 0.058(3) 0.005(3) 0.009(2) -0.005(4)
C10 0.068(5) 0.035(6) 0.057(3) 0.003(3) 0.006(3) 0.003(4)
C11 0.077(5) 0.044(6) 0.059(3) 0.001(3) 0.006(3) 0.010(5)
C12 0.073(5) 0.038(5) 0.055(3) 0.002(3) 0.009(2) 0.006(4)
C13 0.057(4) 0.022(4) 0.054(3) 0.004(2) 0.011(2) -0.005(4)
C14 0.060(4) 0.027(5) 0.053(3) 0.003(2) 0.012(2) 0.000(4)
C15 0.069(5) 0.034(5) 0.058(3) 0.002(3) 0.014(3) 0.006(4)
C16 0.075(5) 0.042(5) 0.057(3) -0.001(3) 0.013(3) 0.013(5)
C17 0.067(4) 0.036(5) 0.057(3) 0.002(3) 0.015(3) 0.010(4)
C18 0.054(4) 0.024(4) 0.053(3) 0.004(2) 0.013(2) -0.001(3)
C19 0.050(4) 0.018(4) 0.053(2) 0.005(2) 0.013(2) -0.006(3)
C20 0.049(4) 0.015(4) 0.054(3) 0.006(2) 0.012(2) -0.011(3)
C21 0.056(3) 0.028(4) 0.056(2) 0.0024(19) 0.0126(19) 0.002(3)
C22 0.055(3) 0.023(4) 0.055(2) 0.0034(19) 0.0119(19) 0.003(3)
C23 0.051(4) 0.021(4) 0.055(3) 0.004(2) 0.010(2) 0.006(4)
C24 0.043(4) 0.017(4) 0.055(3) 0.005(2) 0.009(2) 0.011(3)
C25 0.049(4) 0.025(5) 0.058(3) 0.006(3) 0.012(3) 0.007(4)
C26 0.056(5) 0.032(5) 0.058(3) 0.005(3) 0.013(3) 0.004(4)
C27 0.053(4) 0.030(5) 0.058(3) 0.004(2) 0.013(2) 0.006(4)
C28 0.060(5) 0.042(5) 0.058(3) 0.002(3) 0.014(3) 0.003(4)
C29 0.061(5) 0.044(6) 0.060(3) 0.001(3) 0.015(3) 0.001(4)
C30 0.060(5) 0.041(5) 0.058(3) -0.002(3) 0.014(3) 0.000(5)
C31 0.046(4) 0.021(4) 0.057(3) 0.001(2) 0.011(2) 0.011(4)
C32 0.049(4) 0.023(4) 0.060(3) 0.001(2) 0.013(2) 0.008(4)
C33 0.072(5) 0.047(5) 0.065(4) -0.006(3) 0.020(3) -0.016(5)
C34 0.066(5) 0.041(5) 0.067(4) -0.005(3) 0.021(3) -0.009(5)
C35 0.062(5) 0.029(5) 0.066(4) -0.002(3) 0.020(3) -0.002(4)
C36 0.061(5) 0.029(5) 0.063(3) 0.000(2) 0.019(3) -0.002(4)
C37 0.060(5) 0.026(5) 0.063(3) 0.001(3) 0.018(3) 0.001(4)
C38 0.057(5) 0.023(5) 0.059(3) 0.003(2) 0.016(3) 0.003(4)
C39 0.052(4) 0.019(4) 0.057(3) 0.003(2) 0.013(2) 0.006(4)
C40 0.043(4) 0.014(4) 0.057(3) 0.004(2) 0.011(2) 0.014(3)
C41 0.039(4) 0.013(4) 0.055(3) 0.005(2) 0.009(2) 0.015(3)
C42 0.041(4) 0.016(4) 0.055(3) 0.005(2) 0.009(2) 0.015(3)
C43 0.044(4) 0.014(4) 0.060(3) 0.003(2) 0.013(2) 0.013(3)
C44 0.067(5) 0.037(5) 0.058(5) 0.004(4) 0.010(4) -0.010(5)
O1 0.075(4) 0.057(4) 0.060(4) -0.006(3) 0.008(3) 0.024(4)
C51 0.042(4) 0.022(4) 0.049(2) 0.002(2) 0.010(2) 0.006(4)
C52 0.049(5) 0.027(4) 0.048(3) -0.002(2) 0.013(3) -0.001(4)
C53 0.053(5) 0.030(4) 0.047(3) -0.004(2) 0.013(3) -0.006(4)
C54 0.041(4) 0.019(4) 0.045(3) 0.001(2) 0.009(2) 0.006(3)
C55 0.036(4) 0.013(4) 0.047(3) 0.004(2) 0.009(2) 0.014(3)
C56 0.052(5) 0.029(5) 0.049(3) -0.002(3) 0.015(3) -0.002(4)
C57 0.056(5) 0.031(5) 0.053(4) 0.001(3) 0.018(3) -0.001(4)
C58 0.054(5) 0.027(4) 0.053(4) 0.002(3) 0.018(3) 0.004(4)
C59 0.050(4) 0.022(4) 0.051(3) 0.004(2) 0.015(3) 0.009(4)
C60 0.064(5) 0.037(5) 0.052(3) 0.001(3) 0.019(3) -0.001(4)
C61 0.066(6) 0.039(5) 0.052(3) 0.002(3) 0.018(3) -0.002(4)
C62 0.066(5) 0.042(5) 0.048(3) 0.000(2) 0.015(3) -0.007(5)
C63 0.041(4) 0.016(4) 0.047(3) 0.004(2) 0.009(2) 0.012(3)
C64 0.046(4) 0.020(4) 0.046(3) 0.001(2) 0.009(2) 0.005(3)
C65 0.064(5) 0.037(5) 0.048(3) -0.003(3) 0.013(3) -0.012(4)
C66 0.074(6) 0.046(5) 0.050(3) -0.005(3) 0.017(3) -0.021(5)
C67 0.064(5) 0.036(5) 0.050(3) -0.002(3) 0.014(3) -0.012(4)
C68 0.041(4) 0.019(4) 0.048(2) 0.002(2) 0.010(2) 0.007(3)
C69 0.040(4) 0.018(4) 0.046(2) 0.001(2) 0.008(2) 0.007(3)
C70 0.048(4) 0.023(4) 0.047(3) 0.002(2) 0.011(2) 0.006(4)
C71 0.047(4) 0.023(4) 0.055(2) 0.0044(19) 0.015(2) 0.008(3)
C72 0.051(3) 0.020(3) 0.056(2) 0.0057(19) 0.0162(19) 0.006(3)
C73 0.052(4) 0.022(4) 0.058(2) 0.008(2) 0.016(2) 0.007(4)
C74 0.046(4) 0.015(4) 0.059(2) 0.010(2) 0.019(2) -0.001(3)
C75 0.052(4) 0.029(5) 0.061(3) 0.011(3) 0.018(2) 0.007(4)
C76 0.061(4) 0.048(6) 0.062(3) 0.007(3) 0.016(3) 0.015(4)
C77 0.052(4) 0.038(5) 0.062(3) 0.007(3) 0.017(2) 0.004(4)
C78 0.054(5) 0.048(6) 0.062(3) 0.005(3) 0.017(3) 0.003(4)
C79 0.060(5) 0.058(6) 0.066(3) -0.001(3) 0.015(3) 0.009(4)
C80 0.056(5) 0.049(5) 0.063(3) -0.003(3) 0.015(2) 0.004(4)
C81 0.047(4) 0.028(4) 0.062(3) 0.001(2) 0.018(2) -0.003(3)
C82 0.050(4) 0.028(5) 0.063(3) -0.001(2) 0.017(2) 0.000(4)
C83 0.055(5) 0.037(5) 0.069(3) -0.005(3) 0.017(3) 0.006(4)
C84 0.058(5) 0.038(5) 0.071(4) -0.005(3) 0.016(3) 0.007(4)
C85 0.052(4) 0.028(5) 0.071(4) -0.004(3) 0.016(3) 0.004(4)
C86 0.049(4) 0.023(4) 0.065(3) 0.001(2) 0.016(2) 0.002(4)
C87 0.050(4) 0.020(5) 0.066(3) 0.002(3) 0.015(2) 0.005(4)
C88 0.047(4) 0.014(4) 0.060(3) 0.006(2) 0.015(2) 0.001(3)
C89 0.045(4) 0.013(4) 0.057(2) 0.005(2) 0.016(2) 0.000(3)
C90 0.041(3) 0.010(4) 0.057(2) 0.006(2) 0.0178(19) -0.006(3)
C91 0.040(3) 0.012(4) 0.058(2) 0.008(2) 0.0185(19) -0.006(3)
C92 0.050(4) 0.030(4) 0.059(2) 0.005(2) 0.017(2) 0.001(4)
C93 0.040(3) 0.012(4) 0.062(3) 0.003(2) 0.019(2) -0.008(3)
C94 0.070(6) 0.045(6) 0.066(5) 0.002(4) 0.017(4) 0.025(5)
O2 0.074(4) 0.056(4) 0.061(4) -0.004(3) 0.023(3) -0.022(4)
C101 0.112(13) 0.098(12) 0.115(13) 0.036(11) 0.038(11) -0.004(11)
C102 0.099(15) 0.098(15) 0.125(17) 0.009(14) 0.050(13) 0.023(13)
C103 0.087(16) 0.089(16) 0.114(19) 0.022(14) 0.043(15) 0.028(14)
C104 0.107(17) 0.083(16) 0.095(19) 0.008(14) 0.026(15) 0.018(15)
C105 0.095(15) 0.062(15) 0.093(18) 0.004(14) 0.040(14) 0.028(14)
C106 0.094(15) 0.078(15) 0.095(17) 0.011(14) 0.033(14) 0.011(14)
C107 0.14(2) 0.10(2) 0.16(3) 0.02(2) 0.07(2) 0.00(2)
O3 0.131(13) 0.109(12) 0.130(14) 0.042(11) 0.037(11) -0.006(12)
C201 0.111(14) 0.099(13) 0.121(14) 0.041(12) 0.031(12) -0.024(12)
C202 0.122(16) 0.108(16) 0.134(17) 0.029(14) 0.039(14) -0.021(14)
C203 0.102(18) 0.098(17) 0.115(19) 0.022(15) 0.039(15) -0.031(14)
C204 0.107(17) 0.086(17) 0.11(2) 0.011(15) 0.056(16) -0.012(14)
C205 0.101(15) 0.093(17) 0.086(19) -0.001(14) 0.060(15) -0.026(14)
C206 0.090(16) 0.075(16) 0.092(17) 0.026(15) 0.045(15) -0.021(14)
O4 0.121(12) 0.095(12) 0.119(14) 0.026(11) 0.049(11) 0.018(11)
C207 0.09(2) 0.063(18) 0.11(2) 0.027(17) 0.036(19) 0.057(16)

loop_
_atom_type_symbol
_atom_type_description
_atom_type_scat_dispersion_real
_atom_type_scat_dispersion_imag
_atom_type_scat_source
C C 0.0181 0.0091 'International Tables Vol C Tables 4.2.6.8 and 6.1.1.4'
H H 0.0000 0.0000 'International Tables Vol C Tables 4.2.6.8 and 6.1.1.4'
O O 0.0492 0.0322 'International Tables Vol C Tables 4.2.6.8 and 6.1.1.4'

loop_
_geom_angle_atom_site_label_1
_geom_angle_atom_site_label_2
_geom_angle_atom_site_label_3
_geom_angle
C2 C1 C18 118.8(9)
C2 C1 C21 116.7(10)
C18 C1 C21 124.5(10)
C1 C2 H2 119.4
C1 C2 C3 121.2(11)
C3 C2 H2 119.4
C2 C3 H3 118.8
C4 C3 C2 122.3(10)
C4 C3 H3 118.8
C3 C4 C5 122.8(10)
C3 C4 C19 119.2(9)
C19 C4 C5 118.1(9)
C6 C5 C4 118.9(10)
C6 C5 C20 120.9(9)
C20 C5 C4 120.3(10)
C5 C6 H6 120.1
C5 C6 C7 119.7(11)
C7 C6 H6 120.1
C6 C7 H7 119.2
C8 C7 C6 121.6(11)
C8 C7 H7 119.2
C7 C8 H8 119.9
C7 C8 C9 120.3(10)
C9 C8 H8 119.9
C8 C9 C20 119.4(10)
C10 C9 C8 121.8(10)
C10 C9 C20 118.8(10)
C9 C10 H10 120.1
C11 C10 C9 119.7(11)
C11 C10 H10 120.1
C10 C11 H11 118.7
C10 C11 C12 122.6(12)
C12 C11 H11 118.7
C11 C12 H12 120.1
C13 C12 C11 119.9(11)
C13 C12 H12 120.1
C12 C13 C14 121.6(10)
C12 C13 C20 118.4(9)
C20 C13 C14 120.0(10)
C15 C14 C13 120.5(10)
C15 C14 C19 120.5(10)
C19 C14 C13 118.9(10)
C14 C15 H15 119.2
C14 C15 C16 121.6(12)
C16 C15 H15 119.2
C15 C16 H16 119.9
C17 C16 C15 120.2(11)
C17 C16 H16 119.9
C16 C17 H17 119.8
C16 C17 C18 120.4(10)
C18 C17 H17 119.8
C17 C18 C1 122.9(9)
C19 C18 C1 118.6(9)
C19 C18 C17 118.5(10)
C14 C19 C4 121.5(9)
C14 C19 C18 118.5(10)
C18 C19 C4 119.9(10)
C5 C20 C9 118.1(10)
C5 C20 C13 121.2(9)
C13 C20 C9 120.7(10)
C1 C21 C22 118.6(10)
O1 C21 C1 123.8(11)
O1 C21 C22 117.4(9)
C23 C22 C21 120.5(10)
C23 C22 C39 121.9(11)
C39 C22 C21 117.5(10)
C22 C23 C24 120.6(10)
C22 C23 C44 120.4(10)
C24 C23 C44 119.0(10)
C23 C24 C25 123.3(10)
C23 C24 C41 118.9(10)
C25 C24 C41 117.7(10)
C24 C25 H25 119.2
C26 C25 C24 121.6(11)
C26 C25 H25 119.2
C25 C26 H26 118.9
C25 C26 C27 122.2(12)
C27 C26 H26 118.9
C26 C27 C28 120.8(11)
C26 C27 C42 119.1(11)
C28 C27 C42 120.1(10)
C27 C28 H28 121.4
C29 C28 C27 117.2(12)
C29 C28 H28 121.4
C28 C29 H29 117.3
C28 C29 C30 125.5(13)
C30 C29 H29 117.3
C29 C30 H30 120.6
C29 C30 C31 118.8(11)
C31 C30 H30 120.6
C30 C31 C32 123.0(10)
C30 C31 C42 117.9(10)
C42 C31 C32 119.1(10)
C33 C32 C31 121.8(11)
C33 C32 C43 118.4(11)
C43 C32 C31 119.8(9)
C32 C33 H33 120.3
C34 C33 C32 119.5(12)
C34 C33 H33 120.3
C33 C34 H34 118.8
C35 C34 C33 122.4(12)
C35 C34 H34 118.8
C34 C35 H35 118.9
C34 C35 C36 122.2(12)
C36 C35 H35 118.9
C35 C36 C37 123.2(11)
C35 C36 C43 115.8(11)
C37 C36 C43 120.9(10)
C36 C37 H37 119.9
C38 C37 C36 120.1(11)
C38 C37 H37 119.9
C37 C38 H38 119.0
C37 C38 C39 121.9(11)
C39 C38 H38 119.0
C22 C39 C38 121.9(10)
C40 C39 C22 119.3(10)
C40 C39 C38 118.8(10)
C39 C40 C41 119.2(9)
C39 C40 C43 121.0(10)
C43 C40 C41 119.6(10)
C24 C41 C40 119.8(10)
C24 C41 C42 120.3(10)
C40 C41 C42 119.8(9)
C27 C42 C31 120.5(10)
C27 C42 C41 119.0(9)
C31 C42 C41 120.4(10)
C32 C43 C36 121.6(9)
C32 C43 C40 121.2(10)
C40 C43 C36 117.2(10)
C23 C44 H44A 109.5
C23 C44 H44B 109.5
C23 C44 H44C 109.5
H44A C44 H44B 109.5
H44A C44 H44C 109.5
H44B C44 H44C 109.5
C52 C51 C68 119.3(10)
C52 C51 C71 117.9(10)
C68 C51 C71 122.8(9)
C51 C52 H52 119.9
C51 C52 C53 120.2(11)
C53 C52 H52 119.9
C52 C53 H53 118.2
C54 C53 C52 123.7(10)
C54 C53 H53 118.2
C53 C54 C55 123.0(9)
C53 C54 C69 117.5(10)
C69 C54 C55 119.5(10)
C56 C55 C54 119.2(10)
C56 C55 C70 120.7(10)
C70 C55 C54 120.1(9)
C55 C56 H56 120.1
C55 C56 C57 119.8(11)
C57 C56 H56 120.1
C56 C57 H57 119.3
C58 C57 C56 121.4(11)
C58 C57 H57 119.3
C57 C58 H58 120.0
C57 C58 C59 120.0(11)
C59 C58 H58 120.0
C58 C59 C70 119.9(11)
C60 C59 C58 121.8(11)
C60 C59 C70 118.3(10)
C59 C60 H60 119.3
C61 C60 C59 121.3(12)
C61 C60 H60 119.3
C60 C61 H61 119.3
C60 C61 C62 121.5(12)
C62 C61 H61 119.3
C61 C62 H62 119.9
C63 C62 C61 120.2(11)
C63 C62 H62 119.9
C62 C63 C64 121.9(9)
C62 C63 C70 117.6(10)
C70 C63 C64 120.3(10)
C65 C64 C63 121.8(10)
C65 C64 C69 118.1(10)
C69 C64 C63 120.1(9)
C64 C65 H65 118.7
C64 C65 C66 122.7(12)
C66 C65 H65 118.7
C65 C66 H66 119.8
C65 C66 C67 120.3(11)
C67 C66 H66 119.8
C66 C67 H67 120.0
C66 C67 C68 120.0(11)
C68 C67 H67 120.0
C67 C68 C51 123.1(10)
C69 C68 C51 118.2(9)
C69 C68 C67 118.6(10)
C54 C69 C64 119.0(10)
C68 C69 C54 120.9(10)
C68 C69 C64 120.1(9)
C55 C70 C59 118.1(9)
C55 C70 C63 120.9(10)
C63 C70 C59 121.0(10)
C51 C71 C72 118.2(9)
O2 C71 C51 127.2(10)
O2 C71 C72 114.6(10)
C73 C72 C71 118.4(9)
C73 C72 C89 122.5(10)
C89 C72 C71 119.0(8)
C72 C73 C74 119.9(10)
C72 C73 C94 121.8(11)
C74 C73 C94 118.2(9)
C73 C74 C75 123.7(10)
C73 C74 C91 119.8(9)
C91 C74 C75 116.5(10)
C74 C75 H75 118.6
C76 C75 C74 122.9(11)
C76 C75 H75 118.6
C75 C76 H76 119.5
C75 C76 C77 120.9(10)
C77 C76 H76 119.5
C76 C77 C78 120.6(10)
C92 C77 C76 119.3(11)
C92 C77 C78 120.0(10)
C77 C78 H78 121.8
C79 C78 C77 116.3(11)
C79 C78 H78 121.8
C78 C79 H79 116.8
C78 C79 C80 126.5(13)
C80 C79 H79 116.8
C79 C80 H80 120.8
C79 C80 C81 118.4(11)
C81 C80 H80 120.8
C80 C81 C82 121.7(10)
C80 C81 C92 118.4(9)
C92 C81 C82 119.9(10)
C83 C82 C81 124.0(11)
C83 C82 C93 116.5(10)
C93 C82 C81 119.5(10)
C82 C83 H83 118.7
C84 C83 C82 122.6(12)
C84 C83 H83 118.7
C83 C84 H84 119.0
C83 C84 C85 122.0(11)
C85 C84 H84 119.0
C84 C85 H85 120.1
C84 C85 C86 119.9(10)
C86 C85 H85 120.1
C85 C86 C87 121.7(10)
C85 C86 C93 117.3(11)
C87 C86 C93 121.0(10)
C86 C87 H87 120.1
C88 C87 C86 119.9(10)
C88 C87 H87 120.1
C87 C88 H88 118.6
C87 C88 C89 122.8(11)
C89 C88 H88 118.6
C72 C89 C88 122.9(10)
C90 C89 C72 118.9(9)
C90 C89 C88 118.1(9)
C89 C90 C91 119.4(9)
C89 C90 C93 120.8(9)
C93 C90 C91 119.7(10)
C74 C91 C90 119.3(10)
C74 C91 C92 121.2(9)
C90 C91 C92 119.4(9)
C77 C92 C81 120.3(10)
C77 C92 C91 119.2(10)
C81 C92 C91 120.5(9)
C82 C93 C90 120.9(9)
C86 C93 C82 121.7(10)
C86 C93 C90 117.4(10)
C73 C94 H94A 109.5
C73 C94 H94B 109.5
C73 C94 H94C 109.5
H94A C94 H94B 109.5
H94A C94 H94C 109.5
H94B C94 H94C 109.5
C102 C101 C106 120.0
O3 C101 C102 106.9(19)
O3 C101 C106 132.7(19)
C101 C102 H102 120.0
C101 C102 C103 120.0
C103 C102 H102 120.0
C102 C103 H103 120.0
C104 C103 C102 120.0
C104 C103 H103 120.0
C103 C104 H104 120.0
C103 C104 C105 120.0
C105 C104 H104 120.0
C104 C105 H105 120.0
C106 C105 C104 120.0
C106 C105 H105 120.0
C101 C106 H106 120.0
C105 C106 C101 120.0
C105 C106 H106 120.0
H10A C107 H10B 109.5
H10A C107 H10C 109.5
H10B C107 H10C 109.5
O3 C107 H10A 109.5
O3 C107 H10B 109.5
O3 C107 H10C 109.5
C101 O3 C107 114(3)
C202 C201 C206 120.0
C202 C201 O4 114(3)
C206 C201 O4 125(3)
C201 C202 H202 120.0
C203 C202 C201 120.0
C203 C202 H202 120.0
C202 C203 H203 120.0
C204 C203 C202 120.0
C204 C203 H203 120.0
C203 C204 H204 120.0
C203 C204 C205 120.0
C205 C204 H204 120.0
C204 C205 H205 120.0
C206 C205 C204 120.0
C206 C205 H205 120.0
C201 C206 H206 120.0
C205 C206 C201 120.0
C205 C206 H206 120.0
C201 O4 C207 111(2)
O4 C207 H20A 109.5
O4 C207 H20B 109.5
O4 C207 H20C 109.5
H20A C207 H20B 109.5
H20A C207 H20C 109.5
H20B C207 H20C 109.5

loop_
_geom_bond_atom_site_label_1
_geom_bond_atom_site_label_2
_geom_bond_distance
C1 C2 1.387(13)
C1 C18 1.442(13)
C1 C21 1.471(13)
C2 H2 0.9300
C2 C3 1.396(12)
C3 H3 0.9300
C3 C4 1.350(13)
C4 C5 1.497(12)
C4 C19 1.432(13)
C5 C6 1.384(13)
C5 C20 1.409(14)
C6 H6 0.9300
C6 C7 1.396(12)
C7 H7 0.9300
C7 C8 1.356(14)
C8 H8 0.9300
C8 C9 1.409(13)
C9 C10 1.401(14)
C9 C20 1.434(12)
C10 H10 0.9300
C10 C11 1.361(14)
C11 H11 0.9300
C11 C12 1.404(13)
C12 H12 0.9300
C12 C13 1.396(14)
C13 C14 1.482(12)
C13 C20 1.415(13)
C14 C15 1.357(13)
C14 C19 1.431(14)
C15 H15 0.9300
C15 C16 1.394(13)
C16 H16 0.9300
C16 C17 1.379(14)
C17 H17 0.9300
C17 C18 1.433(13)
C18 C19 1.431(12)
C21 C22 1.534(15)
C21 O1 1.234(11)
C22 C23 1.367(14)
C22 C39 1.409(12)
C23 C24 1.406(14)
C23 C44 1.519(12)
C24 C25 1.418(14)
C24 C41 1.425(12)
C25 H25 0.9300
C25 C26 1.357(14)
C26 H26 0.9300
C26 C27 1.407(12)
C27 C28 1.407(14)
C27 C42 1.410(14)
C28 H28 0.9300
C28 C29 1.364(13)
C29 H29 0.9300
C29 C30 1.376(14)
C30 H30 0.9300
C30 C31 1.405(14)
C31 C32 1.457(14)
C31 C42 1.434(12)
C32 C33 1.399(12)
C32 C43 1.422(14)
C33 H33 0.9300
C33 C34 1.376(15)
C34 H34 0.9300
C34 C35 1.353(14)
C35 H35 0.9300
C35 C36 1.403(12)
C36 C37 1.411(14)
C36 C43 1.433(14)
C37 H37 0.9300
C37 C38 1.349(11)
C38 H38 0.9300
C38 C39 1.423(13)
C39 C40 1.402(13)
C40 C41 1.435(13)
C40 C43 1.431(12)
C41 C42 1.447(14)
C44 H44A 0.9600
C44 H44B 0.9600
C44 H44C 0.9600
C51 C52 1.382(12)
C51 C68 1.448(13)
C51 C71 1.477(14)
C52 H52 0.9300
C52 C53 1.393(13)
C53 H53 0.9300
C53 C54 1.355(13)
C54 C55 1.497(13)
C54 C69 1.440(12)
C55 C56 1.388(12)
C55 C70 1.398(13)
C56 H56 0.9300
C56 C57 1.392(14)
C57 H57 0.9300
C57 C58 1.344(14)
C58 H58 0.9300
C58 C59 1.413(12)
C59 C60 1.387(14)
C59 C70 1.421(13)
C60 H60 0.9300
C60 C61 1.342(12)
C61 H61 0.9300
C61 C62 1.403(14)
C62 H62 0.9300
C62 C63 1.398(14)
C63 C64 1.470(13)
C63 C70 1.415(12)
C64 C65 1.364(12)
C64 C69 1.443(14)
C65 H65 0.9300
C65 C66 1.383(14)
C66 H66 0.9300
C66 C67 1.387(15)
C67 H67 0.9300
C67 C68 1.419(12)
C68 C69 1.416(13)
C71 C72 1.541(14)
C71 O2 1.236(10)
C72 C73 1.367(12)
C72 C89 1.417(13)
C73 C74 1.411(14)
C73 C94 1.521(13)
C74 C75 1.437(12)
C74 C91 1.423(13)
C75 H75 0.9300
C75 C76 1.364(14)
C76 H76 0.9300
C76 C77 1.421(13)
C77 C78 1.430(14)
C77 C92 1.413(13)
C78 H78 0.9300
C78 C79 1.359(13)
C79 H79 0.9300
C79 C80 1.368(13)
C80 H80 0.9300
C80 C81 1.409(14)
C81 C82 1.458(13)
C81 C92 1.428(13)
C82 C83 1.384(13)
C82 C93 1.423(14)
C83 H83 0.9300
C83 C84 1.351(13)
C84 H84 0.9300
C84 C85 1.364(14)
C85 H85 0.9300
C85 C86 1.419(13)
C86 C87 1.419(14)
C86 C93 1.421(12)
C87 H87 0.9300
C87 C88 1.337(12)
C88 H88 0.9300
C88 C89 1.427(12)
C89 C90 1.407(13)
C90 C91 1.445(12)
C90 C93 1.442(13)
C91 C92 1.448(14)
C94 H94A 0.9600
C94 H94B 0.9600
C94 H94C 0.9600
C101 C102 1.3900
C101 C106 1.3900
C101 O3 1.33(3)
C102 H102 0.9300
C102 C103 1.3900
C103 H103 0.9300
C103 C104 1.3900
C104 H104 0.9300
C104 C105 1.3900
C105 H105 0.9300
C105 C106 1.3900
C106 H106 0.9300
C107 H10A 0.9600
C107 H10B 0.9600
C107 H10C 0.9600
C107 O3 1.43(2)
C201 C202 1.3900
C201 C206 1.3900
C201 O4 1.411(17)
C202 H202 0.9300
C202 C203 1.3900
C203 H203 0.9300
C203 C204 1.3900
C204 H204 0.9300
C204 C205 1.3900
C205 H205 0.9300
C205 C206 1.3900
C206 H206 0.9300
O4 C207 1.43(2)
C207 H20A 0.9600
C207 H20B 0.9600
C207 H20C 0.9600

loop_
_geom_torsion_atom_site_label_1
_geom_torsion_atom_site_label_2
_geom_torsion_atom_site_label_3
_geom_torsion_atom_site_label_4
_geom_torsion
C1 C2 C3 C4 -0.3(17)
C1 C18 C19 C4 -0.5(16)
C1 C18 C19 C14 -178.1(11)
C1 C21 C22 C23 -82.5(13)
C1 C21 C22 C39 101.6(12)
C2 C1 C18 C17 -175.4(11)
C2 C1 C18 C19 2.8(16)
C2 C1 C21 C22 -9.6(15)
C2 C1 C21 O1 176.4(11)
C2 C3 C4 C5 -179.2(10)
C2 C3 C4 C19 2.8(17)
C3 C4 C5 C6 4.3(17)
C3 C4 C5 C20 -175.4(12)
C3 C4 C19 C14 175.3(11)
C3 C4 C19 C18 -2.3(16)
C4 C5 C6 C7 -178.6(9)
C4 C5 C20 C9 178.7(9)
C4 C5 C20 C13 -1.5(17)
C5 C4 C19 C14 -2.8(16)
C5 C4 C19 C18 179.6(10)
C5 C6 C7 C8 0.2(17)
C6 C5 C20 C9 -1.0(17)
C6 C5 C20 C13 178.7(11)
C6 C7 C8 C9 -1.5(18)
C7 C8 C9 C10 -178.6(12)
C7 C8 C9 C20 1.6(18)
C8 C9 C10 C11 -179.7(12)
C8 C9 C20 C5 -0.3(16)
C8 C9 C20 C13 179.9(11)
C9 C10 C11 C12 0(2)
C10 C9 C20 C5 179.9(12)
C10 C9 C20 C13 0.1(16)
C10 C11 C12 C13 -1(2)
C11 C12 C13 C14 179.8(11)
C11 C12 C13 C20 0.8(18)
C12 C13 C14 C15 3.5(18)
C12 C13 C14 C19 -179.9(12)
C12 C13 C20 C5 179.7(12)
C12 C13 C20 C9 -0.5(17)
C13 C14 C15 C16 -178.9(11)
C13 C14 C19 C4 2.0(17)
C13 C14 C19 C18 179.6(10)
C14 C13 C20 C5 0.6(17)
C14 C13 C20 C9 -179.6(10)
C14 C15 C16 C17 -2(2)
C15 C14 C19 C4 178.7(11)
C15 C14 C19 C18 -3.7(18)
C15 C16 C17 C18 -2.1(19)
C16 C17 C18 C1 -179.1(12)
C16 C17 C18 C19 2.6(18)
C17 C18 C19 C4 177.9(10)
C17 C18 C19 C14 0.2(16)
C18 C1 C2 C3 -2.5(17)
C18 C1 C21 C22 173.4(11)
C18 C1 C21 O1 -0.7(18)
C19 C4 C5 C6 -177.7(10)
C19 C4 C5 C20 2.6(15)
C19 C14 C15 C16 4.5(19)
C20 C5 C6 C7 1.1(18)
C20 C9 C10 C11 0.1(18)
C20 C13 C14 C15 -177.5(11)
C20 C13 C14 C19 -0.8(17)
C21 C1 C2 C3 -179.7(10)
C21 C1 C18 C17 1.5(18)
C21 C1 C18 C19 179.8(10)
C21 C22 C23 C24 -176.1(10)
C21 C22 C23 C44 2.7(16)
C21 C22 C39 C38 -4.6(15)
C21 C22 C39 C40 176.0(9)
C22 C23 C24 C25 -178.0(10)
C22 C23 C24 C41 -1.5(15)
C22 C39 C40 C41 2.0(15)
C22 C39 C40 C43 176.7(9)
C23 C22 C39 C38 179.5(10)
C23 C22 C39 C40 0.1(16)
C23 C24 C25 C26 178.5(10)
C23 C24 C41 C40 3.6(14)
C23 C24 C41 C42 -179.7(10)
C24 C25 C26 C27 -1.3(16)
C24 C41 C42 C27 3.4(14)
C24 C41 C42 C31 179.8(9)
C25 C24 C41 C40 -179.7(9)
C25 C24 C41 C42 -3.0(14)
C25 C26 C27 C28 -179.7(11)
C25 C26 C27 C42 1.6(16)
C26 C27 C28 C29 -178.0(10)
C26 C27 C42 C31 -179.0(9)
C26 C27 C42 C41 -2.6(15)
C27 C28 C29 C30 -2.9(18)
C28 C27 C42 C31 2.3(16)
C28 C27 C42 C41 178.7(9)
C28 C29 C30 C31 2.0(18)
C29 C30 C31 C32 180.0(10)
C29 C30 C31 C42 1.1(16)
C30 C31 C32 C33 0.6(17)
C30 C31 C32 C43 -179.7(10)
C30 C31 C42 C27 -3.1(15)
C30 C31 C42 C41 -179.5(10)
C31 C32 C33 C34 179.7(11)
C31 C32 C43 C36 -179.5(10)
C31 C32 C43 C40 2.1(15)
C32 C31 C42 C27 177.9(9)
C32 C31 C42 C41 1.6(14)
C32 C33 C34 C35 -1.0(19)
C33 C32 C43 C36 0.2(15)
C33 C32 C43 C40 -178.2(9)
C33 C34 C35 C36 1.9(19)
C34 C35 C36 C37 178.3(11)
C34 C35 C36 C43 -1.6(16)
C35 C36 C37 C38 178.8(10)
C35 C36 C43 C32 0.6(15)
C35 C36 C43 C40 179.1(9)
C36 C37 C38 C39 1.5(16)
C37 C36 C43 C32 -179.3(10)
C37 C36 C43 C40 -0.8(15)
C37 C38 C39 C22 -178.9(10)
C37 C38 C39 C40 0.5(16)
C38 C39 C40 C41 -177.4(9)
C38 C39 C40 C43 -2.7(15)
C39 C22 C23 C24 -0.4(17)
C39 C22 C23 C44 178.5(9)
C39 C40 C41 C24 -3.9(14)
C39 C40 C41 C42 179.4(9)
C39 C40 C43 C32 -178.7(10)
C39 C40 C43 C36 2.8(14)
C40 C41 C42 C27 -179.9(9)
C40 C41 C42 C31 -3.5(14)
C41 C24 C25 C26 2.0(15)
C41 C40 C43 C32 -4.0(15)
C41 C40 C43 C36 177.5(9)
C42 C27 C28 C29 0.7(16)
C42 C31 C32 C33 179.5(10)
C42 C31 C32 C43 -0.8(15)
C43 C32 C33 C34 0.0(16)
C43 C36 C37 C38 -1.3(16)
C43 C40 C41 C24 -178.6(8)
C43 C40 C41 C42 4.7(14)
C44 C23 C24 C25 3.1(16)
C44 C23 C24 C41 179.6(9)
O1 C21 C22 C23 91.9(14)
O1 C21 C22 C39 -84.0(13)
C51 C52 C53 C54 -0.3(17)
C51 C68 C69 C54 -2.2(15)
C51 C68 C69 C64 179.5(9)
C51 C71 C72 C73 -85.3(12)
C51 C71 C72 C89 96.5(12)
C52 C51 C68 C67 -178.9(10)
C52 C51 C68 C69 4.5(15)
C52 C51 C71 C72 -5.8(14)
C52 C51 C71 O2 172.0(10)
C52 C53 C54 C55 -177.0(9)
C52 C53 C54 C69 2.6(16)
C53 C54 C55 C56 2.1(15)
C53 C54 C55 C70 -175.0(10)
C53 C54 C69 C64 177.0(10)
C53 C54 C69 C68 -1.3(15)
C54 C55 C56 C57 -177.7(9)
C54 C55 C70 C59 176.7(9)
C54 C55 C70 C63 -5.1(15)
C55 C54 C69 C64 -3.3(14)
C55 C54 C69 C68 178.4(9)
C55 C56 C57 C58 2.0(16)
C56 C55 C70 C59 -0.3(15)
C56 C55 C70 C63 177.8(9)
C56 C57 C58 C59 -2.4(16)
C57 C58 C59 C60 -178.9(11)
C57 C58 C59 C70 1.4(15)
C58 C59 C60 C61 179.8(10)
C58 C59 C70 C55 -0.1(15)
C58 C59 C70 C63 -178.2(9)
C59 C60 C61 C62 0.9(18)
C60 C59 C70 C55 -179.8(10)
C60 C59 C70 C63 2.1(16)
C60 C61 C62 C63 -2.9(18)
C61 C62 C63 C64 179.3(10)
C61 C62 C63 C70 4.3(16)
C62 C63 C64 C65 5.5(16)
C62 C63 C64 C69 -175.7(10)
C62 C63 C70 C55 178.0(10)
C62 C63 C70 C59 -4.0(15)
C63 C64 C65 C66 -179.4(10)
C63 C64 C69 C54 1.1(14)
C63 C64 C69 C68 179.5(9)
C64 C63 C70 C55 2.9(15)
C64 C63 C70 C59 -179.1(9)
C64 C65 C66 C67 -3.0(19)
C65 C64 C69 C54 180.0(9)
C65 C64 C69 C68 -1.7(15)
C65 C66 C67 C68 4.0(18)
C66 C67 C68 C51 179.5(11)
C66 C67 C68 C69 -3.9(16)
C67 C68 C69 C54 -178.9(9)
C67 C68 C69 C64 2.8(15)
C68 C51 C52 C53 -3.3(15)
C68 C51 C71 C72 175.5(9)
C68 C51 C71 O2 -6.7(17)
C69 C54 C55 C56 -177.5(9)
C69 C54 C55 C70 5.4(14)
C69 C64 C65 C66 1.8(16)
C70 C55 C56 C57 -0.6(15)
C70 C59 C60 C61 -0.6(17)
C70 C63 C64 C65 -179.6(9)
C70 C63 C64 C69 -0.8(15)
C71 C51 C52 C53 177.9(9)
C71 C51 C68 C67 -0.2(16)
C71 C51 C68 C69 -176.9(9)
C71 C72 C73 C74 -179.6(11)
C71 C72 C73 C94 1.3(16)
C71 C72 C89 C88 -3.4(16)
C71 C72 C89 C90 -179.5(10)
C72 C73 C74 C75 -178.2(10)
C72 C73 C74 C91 0.6(17)
C72 C89 C90 C91 -2.4(15)
C72 C89 C90 C93 179.0(9)
C73 C72 C89 C88 178.5(10)
C73 C72 C89 C90 2.4(16)
C73 C74 C75 C76 179.2(13)
C73 C74 C91 C90 -0.7(15)
C73 C74 C91 C92 -179.6(11)
C74 C75 C76 C77 -0.2(19)
C74 C91 C92 C77 1.0(16)
C74 C91 C92 C81 178.5(10)
C75 C74 C91 C90 178.2(9)
C75 C74 C91 C92 -0.7(15)
C75 C76 C77 C78 -177.0(12)
C75 C76 C77 C92 0.5(18)
C76 C77 C78 C79 178.3(11)
C76 C77 C92 C81 -178.4(11)
C76 C77 C92 C91 -0.8(17)
C77 C78 C79 C80 0(2)
C78 C77 C92 C81 -0.9(18)
C78 C77 C92 C91 176.6(12)
C78 C79 C80 C81 -1(2)
C79 C80 C81 C82 -179.3(11)
C79 C80 C81 C92 0.5(18)
C80 C81 C82 C83 -1.8(18)
C80 C81 C82 C93 176.4(12)
C80 C81 C92 C77 0.2(17)
C80 C81 C92 C91 -177.3(11)
C81 C82 C83 C84 175.5(11)
C81 C82 C93 C86 -177.4(10)
C81 C82 C93 C90 2.1(17)
C82 C81 C92 C77 -179.9(10)
C82 C81 C92 C91 2.5(17)
C82 C83 C84 C85 3.0(19)
C83 C82 C93 C86 0.9(17)
C83 C82 C93 C90 -179.5(10)
C83 C84 C85 C86 -1.1(19)
C84 C85 C86 C87 -179.4(12)
C84 C85 C86 C93 -0.7(17)
C85 C86 C87 C88 179.8(10)
C85 C86 C93 C82 0.7(16)
C85 C86 C93 C90 -178.9(10)
C86 C87 C88 C89 -0.2(17)
C87 C86 C93 C82 179.5(12)
C87 C86 C93 C90 -0.1(16)
C87 C88 C89 C72 -177.9(10)
C87 C88 C89 C90 -1.8(16)
C88 C89 C90 C91 -178.7(9)
C88 C89 C90 C93 2.8(16)
C89 C72 C73 C74 -1.5(17)
C89 C72 C73 C94 179.4(10)
C89 C90 C91 C74 1.6(15)
C89 C90 C91 C92 -179.4(11)
C89 C90 C93 C82 178.5(11)
C89 C90 C93 C86 -1.9(15)
C90 C91 C92 C77 -177.9(10)
C90 C91 C92 C81 -0.4(16)
C91 C74 C75 C76 0.3(16)
C91 C90 C93 C82 0.0(16)
C91 C90 C93 C86 179.6(9)
C92 C77 C78 C79 0.9(18)
C92 C81 C82 C83 178.3(11)
C92 C81 C82 C93 -3.4(17)
C93 C82 C83 C84 -2.8(18)
C93 C86 C87 C88 1.1(18)
C93 C90 C91 C74 -179.8(9)
C93 C90 C91 C92 -0.9(15)
C94 C73 C74 C75 0.9(17)
C94 C73 C74 C91 179.7(10)
O2 C71 C72 C73 96.6(12)
O2 C71 C72 C89 -81.6(12)
C101 C102 C103 C104 0.0
C102 C101 C106 C105 0.0
C102 C101 O3 C107 -169(3)
C102 C103 C104 C105 0.0
C103 C104 C105 C106 0.0
C104 C105 C106 C101 0.0
C106 C101 C102 C103 0.0
C106 C101 O3 C107 4(5)
O3 C101 C102 C103 174(3)
O3 C101 C106 C105 -172(3)
C201 C202 C203 C204 0.0
C202 C201 C206 C205 0.0
C202 C201 O4 C207 -179(2)
C202 C203 C204 C205 0.0
C203 C204 C205 C206 0.0
C204 C205 C206 C201 0.0
C206 C201 C202 C203 0.0
C206 C201 O4 C207 -4(3)
O4 C201 C202 C203 175(3)
O4 C201 C206 C205 -175(3)
